data_2217008
loop_
_publ_author_name
'Shi, Hao'

_publ_section_title
;(1<i>S*</i>,2<i>S*</i>,5<i>R*</i>,8<i>S*</i>,11<i>S*</i>,14<i>R*</i>,17<i>S*</i>,20<i>R*</i>)-14-Methyl-6-methylene-10,16,18-trioxahexacyclo[12.5.1.1^5,8^.0^1,11^.0^2,8^.0^17,20^]henicosane-7,9-dione:
 natural diterpenoid macrocalyxoformin B
;
_journal_coeditor_code DN2278
_journal_issue 1
_journal_name_full 'Acta Crystallographica Section E'
_journal_page_first o79
_journal_page_last o79
_journal_paper_doi 10.1107/S1600536807060692
_journal_volume 64
_journal_year 2008
_chemical_formula_iupac 'C20 H24 O5'
_chemical_formula_moiety 'C20 H24 O5'
_chemical_formula_sum 'C20 H24 O5'
_chemical_formula_weight 344.39
_chemical_name_common 'macrocalyxoformin B'
_chemical_name_systematic
;
(1<i>S*</i>,2<i>S*</i>,5<i>R*</i>,8<i>S*</i>,11<i>S*</i>,14<i>R*</i>,
17<i>S*</i>,20<i>R*</i>)-14-Methyl-6-methylene-10,16,18-
trioxahexacyclo[12.5.1.1^5,8^.0^1,11^.0^2,8^.0^17,20^]henicosane-7,9-dione
;
_space_group_IT_number 19
_symmetry_cell_setting orthorhombic
_symmetry_space_group_name_Hall 'P 2ac 2ab'
_symmetry_space_group_name_H-M 'P 21 21 21'
_atom_sites_solution_hydrogens geom
_atom_sites_solution_primary direct
_atom_sites_solution_secondary difmap
_audit_creation_method SHELXL-97
_cell_angle_alpha 90.00
_cell_angle_beta 90.00
_cell_angle_gamma 90.00
_cell_formula_units_Z 4
_cell_length_a 7.8450(10)
_cell_length_b 13.1365(17)
_cell_length_c 16.178(2)
_cell_measurement_reflns_used 1585
_cell_measurement_temperature 298(2)
_cell_measurement_theta_max 24.858
_cell_measurement_theta_min 2.495
_cell_volume 1667.2(4)
_computing_cell_refinement 'SAINT (Bruker, 1999)'
_computing_data_collection 'SMART (Bruker, 1999)'
_computing_data_reduction 'SAINT (Bruker, 1999)'
_computing_molecular_graphics 'PLATON (Spek, 2003)'
_computing_publication_material 'SHELXL97 (Sheldrick, 1997)'
_computing_structure_refinement 'SHELXL97 (Sheldrick, 1997)'
_computing_structure_solution 'SHELXS97 (Sheldrick, 1997)'
_diffrn_ambient_temperature 298(2)
_diffrn_measured_fraction_theta_full 1.000
_diffrn_measured_fraction_theta_max 1.000
_diffrn_measurement_device_type 'Bruker SMART CCD area-detector'
_diffrn_measurement_method '\f and \w'
_diffrn_radiation_monochromator graphite
_diffrn_radiation_source 'fine-focus sealed tube'
_diffrn_radiation_type MoK\a
_diffrn_radiation_wavelength 0.71073
_diffrn_reflns_av_R_equivalents 0.1513
_diffrn_reflns_av_sigmaI/netI 0.0860
_diffrn_reflns_limit_h_max 9
_diffrn_reflns_limit_h_min -8
_diffrn_reflns_limit_k_max 15
_diffrn_reflns_limit_k_min -9
_diffrn_reflns_limit_l_max 18
_diffrn_reflns_limit_l_min -19
_diffrn_reflns_number 7324
_diffrn_reflns_theta_full 25.00
_diffrn_reflns_theta_max 25.00
_diffrn_reflns_theta_min 2.00
_exptl_absorpt_coefficient_mu 0.098
_exptl_absorpt_correction_T_max 0.9874
_exptl_absorpt_correction_T_min 0.9807
_exptl_absorpt_correction_type multi-scan
_exptl_absorpt_process_details '(SADABS; Bruker, 1999)'
_exptl_crystal_colour colorless
_exptl_crystal_density_diffrn 1.372
_exptl_crystal_density_method 'not measured'
_exptl_crystal_description plate
_exptl_crystal_F_000 736
_exptl_crystal_size_max 0.20
_exptl_crystal_size_mid 0.18
_exptl_crystal_size_min 0.13
_refine_diff_density_max 0.271
_refine_diff_density_min -0.230
_refine_ls_extinction_method none
_refine_ls_goodness_of_fit_ref 0.993
_refine_ls_hydrogen_treatment constr
_refine_ls_matrix_type full
_refine_ls_number_parameters 228
_refine_ls_number_reflns 1707
_refine_ls_number_restraints 0
_refine_ls_restrained_S_all 0.993
_refine_ls_R_factor_all 0.0934
_refine_ls_R_factor_gt 0.0623
_refine_ls_shift/su_max 0.001
_refine_ls_shift/su_mean 0.000
_refine_ls_structure_factor_coef Fsqd
_refine_ls_weighting_details 'calc w=1/[\s^2^(Fo^2^)+(0.0846P)^2^] where P=(Fo^2^+2Fc^2^)/3'
_refine_ls_weighting_scheme calc
_refine_ls_wR_factor_gt 0.1421
_refine_ls_wR_factor_ref 0.1586
_reflns_number_gt 1158
_reflns_number_total 1707
_reflns_threshold_expression I>2\s(I)
_cod_data_source_file dn2278.cif
_cod_data_source_block I
_cod_depositor_comments
;
The following automatic conversions were performed:
'_symmetry_cell_setting' value 'Orthorhombic' changed to 'orthorhombic'
according to '/home/saulius/struct/CIF-dictionaries/cif_core.dic'
dictionary named 'cif_core.dic' version 2.4.1 from 2010-06-29.

Automatic conversion script
Id: cif_fix_enum 1527 2010-12-29 10:47:43Z saulius 

The following automatic conversions were performed:

'_symmetry_cell_setting' value 'Orthorhombic' changed to
'orthorhombic' according to
/home/saulius/struct/CIF-dictionaries/cif_core.dic dictionary named
'cif_core.dic' version 2.4.1 from 2010-06-29.

Automatic conversion script
Id: cif_fix_values 1715 2011-07-08 13:25:40Z adriana 
;
_cod_database_code 2217008
_cod_database_fobs_code 2217008

loop_
_symmetry_equiv_pos_as_xyz
'x, y, z'
'-x+1/2, -y, z+1/2'
'-x, y+1/2, -z+1/2'
'x+1/2, -y+1/2, -z'

loop_
_atom_site_type_symbol
_atom_site_label
_atom_site_fract_x
_atom_site_fract_y
_atom_site_fract_z
_atom_site_U_iso_or_equiv
_atom_site_adp_type
_atom_site_calc_flag
_atom_site_refinement_flags
_atom_site_occupancy
O O1 0.2722(6) 0.1295(3) 0.8777(3) 0.0774(13) Uani d . 1
O O2 0.1286(5) 0.3379(3) 0.8514(2) 0.0648(11) Uani d . 1
O O10 0.5239(5) 0.1278(3) 0.8173(2) 0.0528(10) Uani d . 1
O O16 0.6881(4) 0.3328(3) 0.54354(19) 0.0531(10) Uani d . 1
O O18 0.4526(4) 0.3456(3) 0.6322(2) 0.0485(9) Uani d . 1
C C1 0.6034(6) 0.2829(4) 0.7468(3) 0.0374(11) Uani d . 1
C C2 0.5314(6) 0.3540(4) 0.8156(3) 0.0403(12) Uani d . 1
H H2 0.4508 0.4005 0.7890 0.048 Uiso calc R 1
C C3 0.6638(7) 0.4202(4) 0.8615(3) 0.0517(14) Uani d . 1
H H3A 0.7590 0.3776 0.8779 0.062 Uiso calc R 1
H H3B 0.7069 0.4715 0.8238 0.062 Uiso calc R 1
C C4 0.5914(7) 0.4733(4) 0.9387(3) 0.0528(14) Uani d . 1
H H4A 0.5317 0.5345 0.9217 0.063 Uiso calc R 1
H H4B 0.6853 0.4937 0.9740 0.063 Uiso calc R 1
C C5 0.4682(7) 0.4057(4) 0.9889(3) 0.0490(14) Uani d . 1
H H5 0.4809 0.4174 1.0485 0.059 Uiso calc R 1
C C6 0.2874(7) 0.4183(4) 0.9622(3) 0.0475(13) Uani d . 1
C C7 0.2569(7) 0.3448(4) 0.8912(3) 0.0443(12) Uani d . 1
C C8 0.4269(6) 0.2882(4) 0.8792(3) 0.0421(12) Uani d . 1
C C9 0.3966(7) 0.1760(4) 0.8572(3) 0.0510(14) Uani d . 1
C C11 0.6700(7) 0.1866(4) 0.7881(3) 0.0427(12) Uani d . 1
H H11 0.7402 0.2059 0.8357 0.051 Uiso calc R 1
C C12 0.7723(7) 0.1176(4) 0.7328(3) 0.0523(14) Uani d . 1
H H12A 0.7007 0.0926 0.6883 0.063 Uiso calc R 1
H H12B 0.8129 0.0596 0.7642 0.063 Uiso calc R 1
C C13 0.9228(7) 0.1754(5) 0.6971(3) 0.0547(15) Uani d . 1
H H13A 0.9869 0.1302 0.6613 0.066 Uiso calc R 1
H H13B 0.9972 0.1962 0.7418 0.066 Uiso calc R 1
C C14 0.8695(6) 0.2705(4) 0.6473(3) 0.0439(13) Uani d . 1
C C15 0.7866(7) 0.2448(4) 0.5647(3) 0.0542(15) Uani d . 1
H H15A 0.8725 0.2315 0.5230 0.065 Uiso calc R 1
H H15B 0.7140 0.1853 0.5699 0.065 Uiso calc R 1
C C17 0.6237(7) 0.3750(4) 0.6172(3) 0.0442(12) Uani d . 1
H H17 0.6306 0.4494 0.6142 0.053 Uiso calc R 1
C C19 0.4542(7) 0.2586(4) 0.6866(3) 0.0437(12) Uani d . 1
H H19A 0.4755 0.1963 0.6562 0.052 Uiso calc R 1
H H19B 0.3471 0.2523 0.7162 0.052 Uiso calc R 1
C C20 0.7337(6) 0.3367(4) 0.6893(3) 0.0400(11) Uani d . 1
H H20 0.7872 0.3941 0.7180 0.048 Uiso calc R 1
C C21 0.5012(7) 0.2938(4) 0.9666(3) 0.0483(13) Uani d . 1
H H21A 0.6221 0.2782 0.9668 0.058 Uiso calc R 1
H H21B 0.4425 0.2480 1.0041 0.058 Uiso calc R 1
C C22 0.1647(7) 0.4771(5) 0.9914(4) 0.0605(16) Uani d . 1
H H22A 0.1859 0.5197 1.0361 0.073 Uiso calc R 1
H H22B 0.0572 0.4758 0.9672 0.073 Uiso calc R 1
C C23 1.0269(7) 0.3360(5) 0.6295(3) 0.0599(15) Uani d . 1
H H23A 1.1118 0.2954 0.6023 0.090 Uiso calc R 1
H H23B 1.0722 0.3616 0.6806 0.090 Uiso calc R 1
H H23C 0.9955 0.3920 0.5945 0.090 Uiso calc R 1

loop_
_atom_site_aniso_label
_atom_site_aniso_U_11
_atom_site_aniso_U_22
_atom_site_aniso_U_33
_atom_site_aniso_U_12
_atom_site_aniso_U_13
_atom_site_aniso_U_23
O1 0.091(3) 0.042(2) 0.099(3) -0.013(2) 0.041(3) -0.008(2)
O2 0.057(2) 0.072(3) 0.065(2) 0.008(2) -0.006(2) -0.013(2)
O10 0.071(2) 0.0318(19) 0.0556(19) 0.0020(19) 0.017(2) 0.0054(17)
O16 0.067(2) 0.058(2) 0.0344(17) 0.002(2) 0.0020(17) 0.0028(17)
O18 0.049(2) 0.051(2) 0.0454(18) 0.0031(19) -0.0048(17) 0.0100(17)
C1 0.047(3) 0.031(3) 0.034(2) 0.001(2) 0.001(2) -0.001(2)
C2 0.049(3) 0.034(3) 0.038(2) 0.002(2) 0.001(2) -0.001(2)
C3 0.061(3) 0.047(3) 0.048(3) -0.009(3) 0.004(3) -0.009(3)
C4 0.064(3) 0.047(3) 0.047(3) 0.000(3) -0.003(3) -0.011(3)
C5 0.063(3) 0.048(3) 0.036(2) 0.004(3) -0.001(3) -0.004(2)
C6 0.064(3) 0.039(3) 0.039(3) 0.002(3) 0.008(3) 0.001(2)
C7 0.047(3) 0.046(3) 0.040(2) 0.001(3) 0.001(2) 0.007(2)
C8 0.054(3) 0.033(3) 0.039(3) 0.003(2) 0.006(2) -0.001(2)
C9 0.067(4) 0.039(3) 0.047(3) 0.002(3) 0.014(3) 0.006(3)
C11 0.052(3) 0.036(3) 0.040(2) 0.005(3) 0.000(2) 0.002(2)
C12 0.063(3) 0.039(3) 0.055(3) 0.014(3) 0.008(3) 0.001(2)
C13 0.058(3) 0.054(4) 0.052(3) 0.014(3) -0.001(3) -0.008(3)
C14 0.045(3) 0.047(3) 0.040(2) 0.001(3) 0.004(2) -0.003(2)
C15 0.065(4) 0.054(4) 0.044(3) 0.008(3) 0.006(3) -0.005(3)
C17 0.050(3) 0.044(3) 0.039(3) -0.004(3) -0.002(2) -0.002(2)
C19 0.059(3) 0.033(3) 0.039(2) -0.003(3) 0.005(3) 0.002(2)
C20 0.049(3) 0.036(3) 0.035(2) -0.003(2) 0.002(2) 0.002(2)
C21 0.063(3) 0.045(3) 0.037(2) 0.007(3) 0.000(3) 0.007(2)
C22 0.066(4) 0.050(4) 0.065(4) 0.002(3) 0.010(3) -0.009(3)
C23 0.049(3) 0.075(4) 0.056(3) -0.001(3) 0.006(3) -0.005(3)

loop_
_atom_type_symbol
_atom_type_description
_atom_type_scat_dispersion_real
_atom_type_scat_dispersion_imag
_atom_type_scat_source
C C 0.0033 0.0000 'International Tables Vol C Tables 4.2.6.8 and 6.1.1.4'
H H 0.0000 0.0000 'International Tables Vol C Tables 4.2.6.8 and 6.1.1.4'
O O 0.0106 0.0000 'International Tables Vol C Tables 4.2.6.8 and 6.1.1.4'

loop_
_geom_angle_atom_site_label_1
_geom_angle_atom_site_label_2
_geom_angle_atom_site_label_3
_geom_angle
C9 O10 C11 119.2(4)
C17 O16 C15 108.0(4)
C17 O18 C19 108.2(4)
C11 C1 C20 114.5(4)
C11 C1 C19 111.3(4)
C20 C1 C19 102.4(4)
C11 C1 C2 108.0(4)
C20 C1 C2 113.2(4)
C19 C1 C2 107.3(4)
C3 C2 C1 115.9(4)
C3 C2 C8 110.2(4)
C1 C2 C8 109.1(4)
C3 C2 H2 107.1
C1 C2 H2 107.1
C8 C2 H2 107.1
C4 C3 C2 113.4(4)
C4 C3 H3A 108.9
C2 C3 H3A 108.9
C4 C3 H3B 108.9
C2 C3 H3B 108.9
H3A C3 H3B 107.7
C3 C4 C5 113.5(4)
C3 C4 H4A 108.9
C5 C4 H4A 108.9
C3 C4 H4B 108.9
C5 C4 H4B 108.9
H4A C4 H4B 107.7
C6 C5 C21 101.4(5)
C6 C5 C4 112.3(4)
C21 C5 C4 108.7(4)
C6 C5 H5 111.3
C21 C5 H5 111.3
C4 C5 H5 111.3
C22 C6 C5 130.8(5)
C22 C6 C7 121.8(5)
C5 C6 C7 107.3(4)
O2 C7 C6 125.9(5)
O2 C7 C8 128.5(5)
C6 C7 C8 105.4(4)
C21 C8 C9 108.7(4)
C21 C8 C7 101.0(4)
C9 C8 C7 111.1(4)
C21 C8 C2 112.2(4)
C9 C8 C2 117.1(4)
C7 C8 C2 105.6(4)
O1 C9 O10 119.7(5)
O1 C9 C8 123.5(5)
O10 C9 C8 116.6(5)
O10 C11 C12 107.0(4)
O10 C11 C1 108.2(4)
C12 C11 C1 115.0(4)
O10 C11 H11 108.9
C12 C11 H11 108.9
C1 C11 H11 108.9
C11 C12 C13 109.9(4)
C11 C12 H12A 109.7
C13 C12 H12A 109.7
C11 C12 H12B 109.7
C13 C12 H12B 109.7
H12A C12 H12B 108.2
C12 C13 C14 113.1(4)
C12 C13 H13A 109.0
C14 C13 H13A 109.0
C12 C13 H13B 109.0
C14 C13 H13B 109.0
H13A C13 H13B 107.8
C15 C14 C23 107.7(4)
C15 C14 C20 102.6(4)
C23 C14 C20 109.0(4)
C15 C14 C13 113.2(5)
C23 C14 C13 109.5(4)
C20 C14 C13 114.5(4)
O16 C15 C14 105.1(4)
O16 C15 H15A 110.7
C14 C15 H15A 110.7
O16 C15 H15B 110.7
C14 C15 H15B 110.7
H15A C15 H15B 108.8
O16 C17 O18 112.2(4)
O16 C17 C20 108.2(4)
O18 C17 C20 108.2(4)
O16 C17 H17 109.4
O18 C17 H17 109.4
C20 C17 H17 109.4
O18 C19 C1 103.1(4)
O18 C19 H19A 111.2
C1 C19 H19A 111.2
O18 C19 H19B 111.2
C1 C19 H19B 111.2
H19A C19 H19B 109.1
C14 C20 C17 103.8(4)
C14 C20 C1 117.7(4)
C17 C20 C1 103.5(4)
C14 C20 H20 110.4
C17 C20 H20 110.4
C1 C20 H20 110.4
C8 C21 C5 101.5(4)
C8 C21 H21A 111.5
C5 C21 H21A 111.5
C8 C21 H21B 111.5
C5 C21 H21B 111.5
H21A C21 H21B 109.3
C6 C22 H22A 120.0
C6 C22 H22B 120.0
H22A C22 H22B 120.0
C14 C23 H23A 109.5
C14 C23 H23B 109.5
H23A C23 H23B 109.5
C14 C23 H23C 109.5
H23A C23 H23C 109.5
H23B C23 H23C 109.5

loop_
_geom_bond_atom_site_label_1
_geom_bond_atom_site_label_2
_geom_bond_distance
O1 C9 1.199(7)
O2 C7 1.199(6)
O10 C9 1.348(6)
O10 C11 1.461(6)
O16 C17 1.408(6)
O16 C15 1.432(6)
O18 C17 1.418(6)
O18 C19 1.443(6)
C1 C11 1.523(7)
C1 C20 1.552(6)
C1 C19 1.555(7)
C1 C2 1.558(6)
C2 C3 1.545(7)
C2 C8 1.575(7)
C2 H2 0.9800
C3 C4 1.539(7)
C3 H3A 0.9700
C3 H3B 0.9700
C4 C5 1.544(8)
C4 H4A 0.9700
C4 H4B 0.9700
C5 C6 1.492(8)
C5 C21 1.536(7)
C5 H5 0.9800
C6 C22 1.321(7)
C6 C7 1.520(7)
C7 C8 1.539(7)
C8 C21 1.531(7)
C8 C9 1.534(7)
C11 C12 1.505(7)
C11 H11 0.9800
C12 C13 1.518(7)
C12 H12A 0.9700
C12 H12B 0.9700
C13 C14 1.544(7)
C13 H13A 0.9700
C13 H13B 0.9700
C14 C15 1.523(7)
C14 C23 1.533(8)
C14 C20 1.534(7)
C15 H15A 0.9700
C15 H15B 0.9700
C17 C20 1.536(7)
C17 H17 0.9800
C19 H19A 0.9700
C19 H19B 0.9700
C20 H20 0.9800
C21 H21A 0.9700
C21 H21B 0.9700
C22 H22A 0.9300
C22 H22B 0.9300
C23 H23A 0.9600
C23 H23B 0.9600
C23 H23C 0.9600

loop_
_geom_torsion_atom_site_label_1
_geom_torsion_atom_site_label_2
_geom_torsion_atom_site_label_3
_geom_torsion_atom_site_label_4
_geom_torsion
C11 C1 C2 C3 82.7(5)
C20 C1 C2 C3 -45.1(5)
C19 C1 C2 C3 -157.3(4)
C11 C1 C2 C8 -42.3(5)
C20 C1 C2 C8 -170.1(4)
C19 C1 C2 C8 77.7(4)
C1 C2 C3 C4 -169.3(4)
C8 C2 C3 C4 -44.8(6)
C2 C3 C4 C5 39.5(6)
C3 C4 C5 C6 -91.0(6)
C3 C4 C5 C21 20.4(6)
C21 C5 C6 C22 149.2(6)
C4 C5 C6 C22 -95.0(6)
C21 C5 C6 C7 -28.9(5)
C4 C5 C6 C7 86.9(5)
C22 C6 C7 O2 6.0(8)
C5 C6 C7 O2 -175.7(5)
C22 C6 C7 C8 -177.4(5)
C5 C6 C7 C8 0.9(5)
O2 C7 C8 C21 -156.0(6)
C6 C7 C8 C21 27.5(5)
O2 C7 C8 C9 -40.9(7)
C6 C7 C8 C9 142.6(4)
O2 C7 C8 C2 87.0(6)
C6 C7 C8 C2 -89.5(4)
C3 C2 C8 C21 -9.1(6)
C1 C2 C8 C21 119.2(4)
C3 C2 C8 C9 -135.8(5)
C1 C2 C8 C9 -7.5(6)
C3 C2 C8 C7 100.0(5)
C1 C2 C8 C7 -131.7(4)
C11 O10 C9 O1 176.3(5)
C11 O10 C9 C8 -8.0(6)
C21 C8 C9 O1 82.9(7)
C7 C8 C9 O1 -27.3(7)
C2 C8 C9 O1 -148.7(5)
C21 C8 C9 O10 -92.6(5)
C7 C8 C9 O10 157.1(4)
C2 C8 C9 O10 35.8(6)
C9 O10 C11 C12 -169.4(4)
C9 O10 C11 C1 -45.0(5)
C20 C1 C11 O10 -162.0(4)
C19 C1 C11 O10 -46.5(5)
C2 C1 C11 O10 71.0(5)
C20 C1 C11 C12 -42.5(6)
C19 C1 C11 C12 73.0(5)
C2 C1 C11 C12 -169.5(4)
O10 C11 C12 C13 177.5(4)
C1 C11 C12 C13 57.4(6)
C11 C12 C13 C14 -58.3(6)
C12 C13 C14 C15 -71.9(6)
C12 C13 C14 C23 168.0(5)
C12 C13 C14 C20 45.3(6)
C17 O16 C15 C14 -34.5(5)
C23 C14 C15 O16 -81.1(5)
C20 C14 C15 O16 33.8(5)
C13 C14 C15 O16 157.7(4)
C15 O16 C17 O18 -98.7(5)
C15 O16 C17 C20 20.6(5)
C19 O18 C17 O16 95.5(5)
C19 O18 C17 C20 -23.9(5)
C17 O18 C19 C1 37.8(5)
C11 C1 C19 O18 -158.8(4)
C20 C1 C19 O18 -36.1(5)
C2 C1 C19 O18 83.3(4)
C15 C14 C20 C17 -20.9(5)
C23 C14 C20 C17 93.1(5)
C13 C14 C20 C17 -143.9(5)
C15 C14 C20 C1 92.7(5)
C23 C14 C20 C1 -153.3(4)
C13 C14 C20 C1 -30.3(6)
O16 C17 C20 C14 1.4(5)
O18 C17 C20 C14 123.2(4)
O16 C17 C20 C1 -122.1(4)
O18 C17 C20 C1 -0.3(5)
C11 C1 C20 C14 28.6(5)
C19 C1 C20 C14 -91.9(4)
C2 C1 C20 C14 152.9(4)
C11 C1 C20 C17 142.4(4)
C19 C1 C20 C17 21.8(5)
C2 C1 C20 C17 -93.3(4)
C9 C8 C21 C5 -162.2(4)
C7 C8 C21 C5 -45.3(5)
C2 C8 C21 C5 66.7(5)
C6 C5 C21 C8 46.3(5)
C4 C5 C21 C8 -72.2(5)

loop_
_cod_related_entry_id
_cod_related_entry_database
_cod_related_entry_code
1 ChemSpider 21195846
